data_4511175
loop_
_publ_author_name
'Makha, Mohamed'
'Scott, Janet L.'
'Strauss, Christopher R.'
'Sobolev, Alexandre N.'
'Raston, Colin L.'

_publ_section_title
;
 Fullerene Inclusion Based on Horning-Crown Macrocycles
;
_journal_issue 1
_journal_name_full 'Crystal Growth &amp; Design'
_journal_page_first 483
_journal_paper_doi 10.1021/cg800746k
_journal_volume 9
_journal_year 2009
_chemical_formula_moiety 'C60, C46 H44 O6, 2(C7 H8)'
_chemical_formula_sum 'C120 H60 O6'
_chemical_formula_weight 1597.68
_chemical_name_systematic
; 
 ? 
;
_space_group_IT_number 2
_symmetry_cell_setting triclinic
_symmetry_space_group_name_Hall '-P 1'
_symmetry_space_group_name_H-M 'P -1'
_atom_sites_solution_hydrogens geom
_atom_sites_solution_primary direct
_atom_sites_solution_secondary difmap
_audit_creation_method SHELXL-97
_cell_angle_alpha 116.079(2)
_cell_angle_beta 98.419(3)
_cell_angle_gamma 103.934(4)
_cell_formula_units_Z 2
_cell_length_a 13.834(7)
_cell_length_b 17.166(4)
_cell_length_c 18.809(4)
_cell_measurement_reflns_used 8893
_cell_measurement_temperature 150(2)
_cell_measurement_theta_max 25.07
_cell_measurement_theta_min 2.18
_cell_volume 3727(2)
_computing_cell_refinement 'Bruker SAINT'
_computing_data_collection 'Bruker SMART'
_computing_data_reduction 'Bruker SAINT'
_computing_molecular_graphics 'Bruker SHELXTL, v. 5.1'
_computing_publication_material 'Bruker SHELXTL, v. 5.1'
_computing_structure_refinement 'Bruker SHELXTL, v. 5.1'
_computing_structure_solution 'Bruker SHELXTL, v. 5.1'
_diffrn_ambient_temperature 150(2)
_diffrn_measured_fraction_theta_full 0.972
_diffrn_measured_fraction_theta_max 0.972
_diffrn_measurement_device_type 'Bruker AXS CCD'
_diffrn_measurement_method '\w scans'
_diffrn_radiation_monochromator graphite
_diffrn_radiation_source synchrotron
_diffrn_radiation_type synchrotron
_diffrn_radiation_wavelength 0.67750
_diffrn_reflns_av_R_equivalents 0.0459
_diffrn_reflns_av_sigmaI/netI 0.0682
_diffrn_reflns_limit_h_max 17
_diffrn_reflns_limit_h_min -17
_diffrn_reflns_limit_k_max 21
_diffrn_reflns_limit_k_min -21
_diffrn_reflns_limit_l_max 23
_diffrn_reflns_limit_l_min -23
_diffrn_reflns_number 32084
_diffrn_reflns_theta_full 25.10
_diffrn_reflns_theta_max 25.10
_diffrn_reflns_theta_min 1.20
_exptl_absorpt_coefficient_mu 0.087
_exptl_absorpt_correction_type none
_exptl_crystal_colour 'dark red'
_exptl_crystal_density_diffrn 1.424
_exptl_crystal_density_meas ?
_exptl_crystal_density_method 'not measured'
_exptl_crystal_description plate
_exptl_crystal_F_000 1656
_exptl_crystal_size_max 0.50
_exptl_crystal_size_mid 0.12
_exptl_crystal_size_min 0.02
_refine_diff_density_max 0.797
_refine_diff_density_min -0.393
_refine_diff_density_rms 0.047
_refine_ls_extinction_coef 0.030(8)
_refine_ls_extinction_expression Fc^*^=kFc[1+0.001xFc^2^\l^3^/sin(2\q)]^-1/4^
_refine_ls_extinction_method SHELXL
_refine_ls_goodness_of_fit_ref 1.006
_refine_ls_hydrogen_treatment constr
_refine_ls_matrix_type full
_refine_ls_number_parameters 1109
_refine_ls_number_reflns 14913
_refine_ls_number_restraints 1
_refine_ls_restrained_S_all 1.006
_refine_ls_R_factor_all 0.1121
_refine_ls_R_factor_gt 0.0722
_refine_ls_shift/su_max 0.000
_refine_ls_shift/su_mean 0.000
_refine_ls_structure_factor_coef Fsqd
_refine_ls_weighting_details 'calc w=1/[\s^2^(Fo^2^)+(0.1248P)^2^+1.5629P] where P=(Fo^2^+2Fc^2^)/3'
_refine_ls_weighting_scheme calc
_refine_ls_wR_factor_gt 0.1951
_refine_ls_wR_factor_ref 0.2233
_reflns_number_gt 9539
_reflns_number_total 14913
_reflns_threshold_expression >2sigma(I)
_cod_data_source_file cg800746k_si_002.cif
_cod_data_source_block Cmpnd4
_cod_depositor_comments
;
The following automatic conversions were performed:

'_exptl_crystal_density_meas' value 'not measured' was changed to '?'
- the value is perceived as not measured.

Automatic conversion script
Id: cif_fix_values 3008 2015-01-20 13:52:24Z robertas 
;
_cod_database_code 4511175

loop_
_symmetry_equiv_pos_as_xyz
'x, y, z'
'-x, -y, -z'

loop_
_atom_site_label
_atom_site_type_symbol
_atom_site_fract_x
_atom_site_fract_y
_atom_site_fract_z
_atom_site_U_iso_or_equiv
_atom_site_adp_type
_atom_site_occupancy
_atom_site_symmetry_multiplicity
_atom_site_calc_flag
_atom_site_refinement_flags
_atom_site_disorder_assembly
_atom_site_disorder_group
O1A O 0.28753(13) 0.74345(12) 0.13256(11) 0.0397(4) Uani 1 1 d . . .
C11A C 0.3474(2) 0.82340(18) 0.13916(16) 0.0391(6) Uani 1 1 d . . .
C12A C 0.4538(2) 0.85242(18) 0.17910(16) 0.0395(6) Uani 1 1 d . . .
C13A C 0.5183(2) 0.9335(2) 0.1886(2) 0.0533(7) Uani 1 1 d . . .
H13A H 0.5903 0.9551 0.2164 0.064 Uiso 1 1 calc R . .
C14A C 0.4801(3) 0.9842(2) 0.1583(3) 0.0703(10) Uani 1 1 d . . .
H14A H 0.5261 1.0394 0.1648 0.084 Uiso 1 1 calc R . .
C15A C 0.3756(3) 0.9545(2) 0.1190(2) 0.0669(9) Uani 1 1 d . . .
H15A H 0.3496 0.9895 0.0987 0.080 Uiso 1 1 calc R . .
C16A C 0.3085(2) 0.8741(2) 0.10906(19) 0.0494(7) Uani 1 1 d . . .
H16A H 0.2364 0.8536 0.0819 0.059 Uiso 1 1 calc R . .
C1A C 0.4931(2) 0.79204(18) 0.20697(16) 0.0385(6) Uani 1 1 d . . .
H1AA H 0.4520 0.7797 0.2421 0.046 Uiso 1 1 calc R . .
H1AB H 0.4809 0.7321 0.1577 0.046 Uiso 1 1 calc R . .
O2A O 0.56306(13) 0.88058(14) 0.37978(11) 0.0427(5) Uani 1 1 d . . .
H2A H 0.5888 0.8945 0.4289 0.064 Uiso 1 1 calc R . .
C21A C 0.63933(19) 0.87882(17) 0.34070(15) 0.0358(5) Uani 1 1 d . . .
C22A C 0.74477(19) 0.92219(18) 0.38526(16) 0.0393(6) Uani 1 1 d . . .
C23A C 0.8173(2) 0.9186(2) 0.34113(18) 0.0494(7) Uani 1 1 d . . .
H23A H 0.8893 0.9482 0.3703 0.059 Uiso 1 1 calc R . .
C24A C 0.7869(2) 0.8729(2) 0.25573(18) 0.0520(7) Uani 1 1 d . . .
H24A H 0.8377 0.8705 0.2266 0.062 Uiso 1 1 calc R . .
C25A C 0.6827(2) 0.8307(2) 0.21294(17) 0.0450(6) Uani 1 1 d . . .
H25A H 0.6622 0.7991 0.1542 0.054 Uiso 1 1 calc R . .
C26A C 0.60658(19) 0.83366(17) 0.25441(16) 0.0371(6) Uani 1 1 d . . .
C2A C 0.78107(19) 0.97184(19) 0.47904(16) 0.0419(6) Uani 1 1 d . . .
H2AA H 0.8474 1.0232 0.4986 0.050 Uiso 1 1 calc R . .
H2AB H 0.7291 0.9991 0.5004 0.050 Uiso 1 1 calc R . .
O3A O 0.62949(15) 0.89044(14) 0.53095(12) 0.0477(5) Uani 1 1 d . . .
C31A C 0.7213(2) 0.8722(2) 0.54154(17) 0.0474(7) Uani 1 1 d . . .
C32A C 0.7385(3) 0.8196(2) 0.57797(19) 0.0624(9) Uani 1 1 d . . .
H32A H 0.6873 0.7943 0.5978 0.075 Uiso 1 1 calc R . .
C33A C 0.8358(4) 0.8056(3) 0.5842(2) 0.0776(13) Uani 1 1 d . . .
H33A H 0.8496 0.7698 0.6086 0.093 Uiso 1 1 calc R . .
C34A C 0.9099(3) 0.8419(3) 0.5562(2) 0.0746(11) Uani 1 1 d . . .
H34A H 0.9741 0.8310 0.5603 0.090 Uiso 1 1 calc R . .
C35A C 0.8907(3) 0.8943(2) 0.5220(2) 0.0619(9) Uani 1 1 d . . .
H35A H 0.9426 0.9198 0.5027 0.074 Uiso 1 1 calc R . .
C36A C 0.7970(2) 0.91164(19) 0.51456(16) 0.0454(7) Uani 1 1 d . . .
C3A C 0.5486(2) 0.8574(2) 0.56167(18) 0.0514(7) Uani 1 1 d . . .
H3AA H 0.5763 0.8782 0.6211 0.062 Uiso 1 1 calc R . .
H3AB H 0.5195 0.7890 0.5308 0.062 Uiso 1 1 calc R . .
O4A O 0.32198(14) 0.77063(13) 0.52272(11) 0.0467(5) Uani 1 1 d . . .
C41A C 0.22863(19) 0.73112(19) 0.53148(15) 0.0378(6) Uani 1 1 d . . .
C42A C 0.17379(18) 0.63915(19) 0.47082(14) 0.0351(6) Uani 1 1 d . . .
C43A C 0.07909(18) 0.5959(2) 0.47614(16) 0.0387(6) Uani 1 1 d . . .
H43A H 0.0398 0.5338 0.4350 0.046 Uiso 1 1 calc R . .
C44A C 0.04042(19) 0.6421(2) 0.54113(16) 0.0426(6) Uani 1 1 d . . .
H44A H -0.0246 0.6114 0.5440 0.051 Uiso 1 1 calc R . .
C45A C 0.0962(2) 0.7317(2) 0.60062(16) 0.0430(6) Uani 1 1 d . . .
H45A H 0.0704 0.7626 0.6453 0.052 Uiso 1 1 calc R . .
C46A C 0.1900(2) 0.7775(2) 0.59580(16) 0.0419(6) Uani 1 1 d . . .
H46A H 0.2277 0.8402 0.6362 0.050 Uiso 1 1 calc R . .
C4A C 0.4667(2) 0.8971(2) 0.5490(2) 0.0533(7) Uani 1 1 d . . .
H4AA H 0.4423 0.8773 0.4896 0.064 Uiso 1 1 calc R . .
H4AB H 0.4978 0.9653 0.5799 0.064 Uiso 1 1 calc R . .
O5A O 0.11074(15) 0.54140(13) 0.24451(11) 0.0437(5) Uani 1 1 d . . .
H5A H 0.1035 0.5225 0.1939 0.066 Uiso 1 1 calc R . .
C51A C 0.10372(18) 0.46954(18) 0.25958(15) 0.0345(5) Uani 1 1 d . . .
C52A C 0.04592(17) 0.37813(18) 0.19924(14) 0.0327(5) Uani 1 1 d . . .
C53A C 0.04227(19) 0.30956(19) 0.21962(16) 0.0385(6) Uani 1 1 d . . .
H53A H 0.0028 0.2472 0.1794 0.046 Uiso 1 1 calc R . .
C54A C 0.0951(2) 0.3300(2) 0.29762(16) 0.0432(6) Uani 1 1 d . . .
H54A H 0.0921 0.2821 0.3107 0.052 Uiso 1 1 calc R . .
C55A C 0.1523(2) 0.4208(2) 0.35627(16) 0.0406(6) Uani 1 1 d . . .
H55A H 0.1893 0.4344 0.4094 0.049 Uiso 1 1 calc R . .
C56A C 0.15711(18) 0.49242(19) 0.33956(15) 0.0372(6) Uani 1 1 d . . .
C5A C 0.3742(2) 0.8677(2) 0.57743(19) 0.0524(7) Uani 1 1 d . . .
H5AA H 0.3978 0.8806 0.6350 0.063 Uiso 1 1 calc R . .
H5AB H 0.3266 0.9020 0.5752 0.063 Uiso 1 1 calc R . .
O6A O 0.09435(13) 0.48166(13) 0.07739(11) 0.0385(4) Uani 1 1 d . . .
C61A C 0.09634(17) 0.39414(18) 0.03093(14) 0.0332(5) Uani 1 1 d . . .
C62A C 0.14538(18) 0.37155(19) -0.03128(15) 0.0370(6) Uani 1 1 d . . .
H62A H 0.1805 0.4176 -0.0428 0.044 Uiso 1 1 calc R . .
C63A C 0.1427(2) 0.2819(2) -0.07613(16) 0.0422(6) Uani 1 1 d . . .
H63A H 0.1760 0.2663 -0.1187 0.051 Uiso 1 1 calc R . .
C64A C 0.0921(2) 0.2147(2) -0.05977(17) 0.0472(7) Uani 1 1 d . . .
H64A H 0.0914 0.1532 -0.0900 0.057 Uiso 1 1 calc R . .
C65A C 0.0419(2) 0.23850(19) 0.00198(16) 0.0416(6) Uani 1 1 d . . .
H65A H 0.0058 0.1921 0.0126 0.050 Uiso 1 1 calc R . .
C66A C 0.04312(17) 0.32752(18) 0.04789(14) 0.0336(5) Uani 1 1 d . . .
C6A C 0.22190(19) 0.59020(19) 0.40386(15) 0.0412(6) Uani 1 1 d . . .
H6AA H 0.2374 0.6265 0.3755 0.049 Uiso 1 1 calc R . .
H6AB H 0.2890 0.5903 0.4309 0.049 Uiso 1 1 calc R . .
C7A C -0.01536(18) 0.35112(19) 0.11258(15) 0.0361(6) Uani 1 1 d . . .
H7AA H -0.0787 0.2971 0.0936 0.043 Uiso 1 1 calc R . .
H7AB H -0.0382 0.4028 0.1160 0.043 Uiso 1 1 calc R . .
C8A C 0.14692(19) 0.55308(18) 0.06192(16) 0.0373(6) Uani 1 1 d . . .
H8AA H 0.1186 0.5358 0.0035 0.045 Uiso 1 1 calc R . .
H8AB H 0.2223 0.5628 0.0731 0.045 Uiso 1 1 calc R . .
C9A C 0.1292(2) 0.63949(19) 0.11873(16) 0.0402(6) Uani 1 1 d . . .
H9AA H 0.1597 0.6567 0.1768 0.048 Uiso 1 1 calc R . .
H9AB H 0.0535 0.6274 0.1092 0.048 Uiso 1 1 calc R . .
C10A C 0.17691(19) 0.71860(19) 0.10527(17) 0.0409(6) Uani 1 1 d . . .
H10A H 0.1539 0.6998 0.0460 0.049 Uiso 1 1 calc R . .
H10B H 0.1556 0.7717 0.1373 0.049 Uiso 1 1 calc R . .
C1B C 0.9854(4) 0.0592(3) 0.1487(3) 0.0873(13) Uani 1 1 d . . .
C2B C 0.9303(6) 0.0526(3) 0.0776(3) 0.1083(18) Uani 1 1 d . . .
H2B H 0.9659 0.0567 0.0391 0.130 Uiso 1 1 calc R . .
C3B C 0.8257(8) 0.0402(5) 0.0604(5) 0.150(3) Uani 1 1 d . . .
H3B H 0.7902 0.0362 0.0110 0.180 Uiso 1 1 calc R . .
C4B C 0.7727(6) 0.0337(5) 0.1157(6) 0.149(3) Uani 1 1 d . . .
H4B H 0.7007 0.0254 0.1052 0.179 Uiso 1 1 calc R . .
C5B C 0.8271(6) 0.0395(4) 0.1859(4) 0.120(2) Uani 1 1 d . . .
H5B H 0.7914 0.0340 0.2238 0.144 Uiso 1 1 calc R . .
C6B C 0.9325(5) 0.0532(3) 0.2033(3) 0.0921(14) Uani 1 1 d . . .
H6B H 0.9683 0.0584 0.2532 0.111 Uiso 1 1 calc R . .
C7B C 1.0970(5) 0.0730(4) 0.1664(4) 0.1236(19) Uani 1 1 d . . .
H7BA H 1.1217 0.0759 0.2193 0.185 Uiso 1 1 calc R . .
H7BB H 1.1351 0.1309 0.1693 0.185 Uiso 1 1 calc R . .
H7BC H 1.1087 0.0214 0.1223 0.185 Uiso 1 1 calc R . .
C1C C 0.1179(3) 0.8104(3) 0.3368(3) 0.0485(14) Uiso 0.50 1 d PGD A 1
C2C C 0.2215(3) 0.8145(3) 0.3490(3) 0.0431(12) Uiso 0.50 1 d PG A 1
H2C H 0.2445 0.7793 0.3707 0.052 Uiso 0.50 1 calc PR A 1
C3C C 0.2913(3) 0.8704(3) 0.3295(3) 0.0598(17) Uiso 0.50 1 d PG A 1
H3C H 0.3617 0.8731 0.3379 0.072 Uiso 0.50 1 calc PR A 1
C4C C 0.2574(4) 0.9221(4) 0.2977(4) 0.074(2) Uiso 0.50 1 d PG A 1
H4C H 0.3048 0.9601 0.2844 0.089 Uiso 0.50 1 calc PR A 1
C5C C 0.1538(4) 0.9181(4) 0.2854(3) 0.078(2) Uiso 0.50 1 d PG A 1
H5C H 0.1308 0.9533 0.2638 0.094 Uiso 0.50 1 calc PR A 1
C6C C 0.0841(3) 0.8622(3) 0.3049(3) 0.0522(14) Uiso 0.50 1 d PG A 1
H6CA H 0.0136 0.8594 0.2966 0.063 Uiso 0.50 1 calc PR A 1
C7C C 0.0517(6) 0.7526(6) 0.3634(5) 0.074(2) Uiso 0.50 1 d PD A 1
H7CA H 0.0923 0.7229 0.3833 0.111 Uiso 0.50 1 calc PR A 1
H7CB H -0.0084 0.7052 0.3165 0.111 Uiso 0.50 1 calc PR A 1
H7CC H 0.0275 0.7917 0.4080 0.111 Uiso 0.50 1 calc PR A 1
C1D C 0.1369(4) 0.8825(4) 0.2972(4) 0.0582(16) Uiso 0.50 1 d PGD B 2
C2D C 0.2397(4) 0.8896(4) 0.3112(4) 0.085(2) Uiso 0.50 1 d PG B 2
H2D H 0.2865 0.9284 0.2984 0.102 Uiso 0.50 1 calc PR B 2
C3D C 0.2748(5) 0.8407(5) 0.3439(5) 0.094(3) Uiso 0.50 1 d PG B 2
H3D H 0.3460 0.8456 0.3537 0.112 Uiso 0.50 1 calc PR B 2
C4D C 0.2072(6) 0.7846(5) 0.3625(5) 0.094(3) Uiso 0.50 1 d PG B 2
H4D H 0.2315 0.7507 0.3851 0.113 Uiso 0.50 1 calc PR B 2
C5D C 0.1044(5) 0.7774(5) 0.3484(5) 0.115(4) Uiso 0.50 1 d PG B 2
H5D H 0.0576 0.7386 0.3613 0.138 Uiso 0.50 1 calc PR B 2
C6D C 0.0693(5) 0.8263(5) 0.3157(4) 0.104(3) Uiso 0.50 1 d PG B 2
H6DA H -0.0019 0.8214 0.3060 0.125 Uiso 0.50 1 calc PR B 2
C7D C 0.0897(11) 0.9289(10) 0.2609(9) 0.145(5) Uiso 0.50 1 d PD B 2
H7DA H 0.1431 0.9673 0.2496 0.217 Uiso 0.50 1 calc PR B 2
H7DB H 0.0589 0.9679 0.2996 0.217 Uiso 0.50 1 calc PR B 2
H7DC H 0.0355 0.8827 0.2092 0.217 Uiso 0.50 1 calc PR B 2
C1 C 0.5409(3) 0.6211(3) 0.3745(3) 0.0779(12) Uani 1 1 d . . .
C2 C 0.6099(3) 0.6007(3) 0.4258(2) 0.0887(15) Uani 1 1 d . . .
C3 C 0.5502(3) 0.5230(4) 0.42877(19) 0.0759(12) Uani 1 1 d . . .
C4 C 0.4423(3) 0.4931(3) 0.3795(2) 0.0659(10) Uani 1 1 d . . .
C5 C 0.4379(3) 0.5544(3) 0.3461(2) 0.0674(10) Uani 1 1 d . . .
C6 C 0.3744(2) 0.5189(3) 0.2668(2) 0.0605(9) Uani 1 1 d . . .
C7 C 0.4115(3) 0.5498(3) 0.2128(3) 0.0681(10) Uani 1 1 d . . .
C8 C 0.5111(3) 0.6148(3) 0.2416(3) 0.0775(12) Uani 1 1 d . . .
C9 C 0.5765(3) 0.6506(3) 0.3224(4) 0.0882(14) Uani 1 1 d . . .
C10 C 0.6831(3) 0.6618(2) 0.3191(4) 0.0868(14) Uani 1 1 d . . .
C11 C 0.7496(3) 0.6415(3) 0.3684(3) 0.0838(13) Uani 1 1 d . . .
C12 C 0.7120(3) 0.6101(3) 0.4223(2) 0.0878(14) Uani 1 1 d . . .
C13 C 0.7558(3) 0.5425(3) 0.42114(19) 0.0758(12) Uani 1 1 d . . .
C14 C 0.6965(3) 0.4659(4) 0.4234(2) 0.0810(14) Uani 1 1 d . . .
C15 C 0.5906(3) 0.4563(4) 0.4279(2) 0.0740(12) Uani 1 1 d . . .
C16 C 0.5289(3) 0.3600(4) 0.3785(3) 0.0839(14) Uani 1 1 d . . .
C17 C 0.4296(3) 0.3333(3) 0.3334(3) 0.0741(11) Uani 1 1 d . . .
C18 C 0.3850(3) 0.4007(3) 0.3335(2) 0.0640(10) Uani 1 1 d . . .
C19 C 0.3186(2) 0.3641(2) 0.2505(2) 0.0567(8) Uani 1 1 d . . .
C20 C 0.3141(2) 0.4225(3) 0.2192(2) 0.0556(8) Uani 1 1 d . . .
C21 C 0.3136(2) 0.3926(3) 0.1333(2) 0.0603(9) Uani 1 1 d . . .
C22 C 0.3746(2) 0.4725(3) 0.1303(2) 0.0634(9) Uani 1 1 d . . .
C23 C 0.4379(3) 0.4617(3) 0.0778(2) 0.0724(11) Uani 1 1 d . . .
C24 C 0.5392(3) 0.5281(4) 0.1062(3) 0.0819(13) Uani 1 1 d . . .
C25 C 0.5765(3) 0.6028(3) 0.1846(4) 0.0857(14) Uani 1 1 d . . .
C26 C 0.6839(3) 0.6330(3) 0.2351(3) 0.0808(12) Uani 1 1 d . . .
C27 C 0.7490(3) 0.5860(3) 0.2024(3) 0.0763(12) Uani 1 1 d . . .
C28 C 0.8161(2) 0.5659(3) 0.2511(3) 0.0681(10) Uani 1 1 d . . .
C29 C 0.8170(2) 0.5933(2) 0.3331(2) 0.0678(10) Uani 1 1 d . . .
C30 C 0.8215(2) 0.5312(3) 0.3660(2) 0.0715(11) Uani 1 1 d . . .
C31 C 0.8253(2) 0.4460(3) 0.3179(2) 0.0646(10) Uani 1 1 d . . .
C32 C 0.7641(2) 0.3663(3) 0.3205(2) 0.0627(9) Uani 1 1 d . . .
C33 C 0.7001(3) 0.3759(3) 0.3724(2) 0.0740(12) Uani 1 1 d . . .
C34 C 0.5984(3) 0.3097(4) 0.3437(3) 0.0806(13) Uani 1 1 d . . .
C35 C 0.5629(3) 0.2369(3) 0.2664(3) 0.0770(12) Uani 1 1 d . . .
C36 C 0.4560(3) 0.2071(3) 0.2162(3) 0.0762(12) Uani 1 1 d . . .
C37 C 0.3908(3) 0.2536(3) 0.2491(3) 0.0741(11) Uani 1 1 d . . .
C38 C 0.3228(2) 0.2740(3) 0.1995(2) 0.0630(9) Uani 1 1 d . . .
C39 C 0.3218(2) 0.2461(2) 0.1178(2) 0.0594(9) Uani 1 1 d . . .
C40 C 0.3172(2) 0.3080(3) 0.0848(2) 0.0636(10) Uani 1 1 d . . .
C41 C 0.3826(2) 0.2957(3) 0.02934(18) 0.0691(11) Uani 1 1 d . . .
C42 C 0.4409(3) 0.3715(4) 0.0266(2) 0.0747(12) Uani 1 1 d . . .
C43 C 0.5477(3) 0.3822(4) 0.0230(2) 0.0729(12) Uani 1 1 d . . .
C44 C 0.6094(3) 0.4787(4) 0.0719(3) 0.0791(13) Uani 1 1 d . . .
C45 C 0.7091(3) 0.5062(3) 0.1172(3) 0.0747(12) Uani 1 1 d . . .
C46 C 0.7538(3) 0.4379(3) 0.1169(2) 0.0648(10) Uani 1 1 d . . .
C47 C 0.8209(2) 0.4754(3) 0.2005(2) 0.0590(9) Uani 1 1 d . . .
C48 C 0.8249(2) 0.4166(3) 0.2316(2) 0.0557(8) Uani 1 1 d . . .
C49 C 0.7650(2) 0.3210(3) 0.1838(2) 0.0585(9) Uani 1 1 d . . .
C50 C 0.7275(3) 0.2899(3) 0.2388(3) 0.0661(10) Uani 1 1 d . . .
C51 C 0.6282(3) 0.2257(3) 0.2102(3) 0.0725(11) Uani 1 1 d . . .
C52 C 0.5629(3) 0.1893(2) 0.1292(3) 0.0800(12) Uani 1 1 d . . .
C53 C 0.4568(3) 0.1780(2) 0.1321(3) 0.0767(12) Uani 1 1 d . . .
C54 C 0.3899(3) 0.1971(2) 0.0819(3) 0.0755(11) Uani 1 1 d . . .
C55 C 0.4264(3) 0.2271(3) 0.0284(2) 0.0753(11) Uani 1 1 d . . .
C56 C 0.5286(3) 0.2380(3) 0.0251(2) 0.0768(12) Uani 1 1 d . . .
C57 C 0.5889(3) 0.3155(3) 0.02187(18) 0.0698(11) Uani 1 1 d . . .
C58 C 0.6967(3) 0.3452(3) 0.07109(19) 0.0606(9) Uani 1 1 d . . .
C59 C 0.7020(3) 0.2856(3) 0.1049(2) 0.0620(9) Uani 1 1 d . . .
C60 C 0.5976(3) 0.2179(2) 0.0758(2) 0.0734(11) Uani 1 1 d . . .

loop_
_atom_site_aniso_label
_atom_site_aniso_U_11
_atom_site_aniso_U_22
_atom_site_aniso_U_33
_atom_site_aniso_U_23
_atom_site_aniso_U_13
_atom_site_aniso_U_12
O1A 0.0315(9) 0.0437(10) 0.0424(10) 0.0205(9) 0.0048(8) 0.0155(8)
C11A 0.0426(14) 0.0355(14) 0.0360(13) 0.0138(11) 0.0094(11) 0.0175(12)
C12A 0.0411(14) 0.0374(14) 0.0339(13) 0.0128(11) 0.0059(11) 0.0158(12)
C13A 0.0469(17) 0.0408(16) 0.0620(19) 0.0209(15) 0.0045(14) 0.0139(13)
C14A 0.062(2) 0.0489(19) 0.098(3) 0.042(2) 0.009(2) 0.0137(16)
C15A 0.067(2) 0.055(2) 0.085(3) 0.0422(19) 0.0086(19) 0.0260(17)
C16A 0.0460(16) 0.0463(17) 0.0520(17) 0.0222(14) 0.0037(13) 0.0200(13)
C1A 0.0379(14) 0.0378(14) 0.0335(13) 0.0144(11) 0.0041(11) 0.0126(11)
O2A 0.0297(9) 0.0583(12) 0.0361(10) 0.0184(9) 0.0109(8) 0.0177(8)
C21A 0.0304(12) 0.0374(13) 0.0354(13) 0.0126(11) 0.0107(10) 0.0148(10)
C22A 0.0333(13) 0.0379(14) 0.0367(14) 0.0092(11) 0.0093(11) 0.0144(11)
C23A 0.0289(13) 0.0532(17) 0.0451(16) 0.0090(14) 0.0098(12) 0.0107(12)
C24A 0.0410(15) 0.0611(19) 0.0435(16) 0.0138(14) 0.0199(13) 0.0201(14)
C25A 0.0477(16) 0.0476(16) 0.0327(13) 0.0114(12) 0.0146(12) 0.0198(13)
C26A 0.0340(13) 0.0345(13) 0.0379(14) 0.0140(11) 0.0081(11) 0.0131(11)
C2A 0.0266(12) 0.0433(15) 0.0364(14) 0.0066(12) 0.0043(10) 0.0092(11)
O3A 0.0378(10) 0.0585(12) 0.0457(11) 0.0272(10) 0.0075(8) 0.0148(9)
C31A 0.0455(16) 0.0424(16) 0.0355(14) 0.0089(12) -0.0046(12) 0.0148(13)
C32A 0.076(2) 0.0498(18) 0.0433(17) 0.0163(15) -0.0071(16) 0.0206(17)
C33A 0.098(3) 0.056(2) 0.051(2) 0.0125(17) -0.024(2) 0.037(2)
C34A 0.065(2) 0.072(2) 0.065(2) 0.018(2) -0.0081(19) 0.036(2)
C35A 0.0445(17) 0.065(2) 0.0489(17) 0.0081(16) -0.0070(14) 0.0257(15)
C36A 0.0349(14) 0.0435(15) 0.0346(14) 0.0037(12) -0.0038(11) 0.0148(12)
C3A 0.0536(18) 0.0481(17) 0.0402(15) 0.0183(14) 0.0099(13) 0.0070(14)
O4A 0.0389(10) 0.0489(11) 0.0370(10) 0.0106(9) 0.0174(8) 0.0078(9)
C41A 0.0316(13) 0.0484(15) 0.0326(13) 0.0182(12) 0.0110(10) 0.0148(11)
C42A 0.0262(12) 0.0522(15) 0.0271(12) 0.0166(11) 0.0099(10) 0.0183(11)
C43A 0.0237(11) 0.0525(16) 0.0337(13) 0.0153(12) 0.0078(10) 0.0155(11)
C44A 0.0267(12) 0.0616(18) 0.0411(14) 0.0219(14) 0.0153(11) 0.0211(12)
C45A 0.0389(14) 0.0578(17) 0.0374(14) 0.0191(13) 0.0186(12) 0.0293(13)
C46A 0.0417(14) 0.0467(16) 0.0347(13) 0.0140(12) 0.0148(11) 0.0207(12)
C4A 0.0485(17) 0.0511(18) 0.0515(17) 0.0208(15) 0.0175(14) 0.0099(14)
O5A 0.0475(11) 0.0446(11) 0.0338(9) 0.0149(8) 0.0125(9) 0.0157(9)
C51A 0.0260(11) 0.0460(15) 0.0327(12) 0.0164(11) 0.0153(10) 0.0159(11)
C52A 0.0202(11) 0.0457(14) 0.0293(12) 0.0145(11) 0.0114(9) 0.0120(10)
C53A 0.0323(13) 0.0445(15) 0.0351(13) 0.0152(12) 0.0159(11) 0.0125(11)
C54A 0.0404(14) 0.0553(17) 0.0397(14) 0.0236(13) 0.0192(12) 0.0211(13)
C55A 0.0324(13) 0.0622(18) 0.0303(13) 0.0215(13) 0.0141(10) 0.0208(12)
C56A 0.0239(11) 0.0538(16) 0.0296(12) 0.0148(12) 0.0137(10) 0.0143(11)
C5A 0.0524(17) 0.0461(17) 0.0441(16) 0.0129(14) 0.0191(14) 0.0082(14)
O6A 0.0358(9) 0.0479(11) 0.0358(9) 0.0191(8) 0.0176(8) 0.0198(8)
C61A 0.0220(11) 0.0443(14) 0.0267(11) 0.0113(11) 0.0056(9) 0.0137(10)
C62A 0.0247(11) 0.0518(16) 0.0322(12) 0.0179(12) 0.0106(10) 0.0138(11)
C63A 0.0329(13) 0.0558(17) 0.0311(13) 0.0140(12) 0.0150(11) 0.0158(12)
C64A 0.0439(15) 0.0456(16) 0.0377(14) 0.0075(13) 0.0145(12) 0.0162(13)
C65A 0.0323(13) 0.0460(16) 0.0346(13) 0.0131(12) 0.0103(11) 0.0073(11)
C66A 0.0183(10) 0.0470(15) 0.0263(11) 0.0116(11) 0.0058(9) 0.0096(10)
C6A 0.0291(12) 0.0525(16) 0.0294(12) 0.0096(12) 0.0121(10) 0.0126(11)
C7A 0.0211(11) 0.0511(15) 0.0310(12) 0.0163(11) 0.0092(9) 0.0110(10)
C8A 0.0291(12) 0.0470(15) 0.0347(13) 0.0185(12) 0.0105(10) 0.0140(11)
C9A 0.0311(13) 0.0491(16) 0.0368(13) 0.0164(12) 0.0097(11) 0.0174(12)
C10A 0.0332(13) 0.0465(15) 0.0380(14) 0.0152(12) 0.0055(11) 0.0196(12)
C1B 0.109(4) 0.050(2) 0.071(3) 0.0154(19) 0.021(3) 0.007(2)
C2B 0.148(5) 0.079(3) 0.073(3) 0.037(3) 0.013(3) 0.012(3)
C3B 0.171(8) 0.121(5) 0.102(5) 0.038(4) -0.015(5) 0.026(5)
C4B 0.132(6) 0.115(5) 0.127(6) 0.013(5) 0.003(5) 0.039(4)
C5B 0.122(5) 0.084(4) 0.107(5) 0.013(3) 0.045(4) 0.020(3)
C6B 0.129(4) 0.060(2) 0.069(3) 0.019(2) 0.037(3) 0.022(3)
C7B 0.105(4) 0.105(4) 0.125(5) 0.039(4) 0.028(4) 0.016(3)
C1 0.073(3) 0.054(2) 0.078(3) -0.0005(19) 0.036(2) 0.0313(19)
C2 0.054(2) 0.099(3) 0.0432(19) -0.021(2) 0.0092(17) 0.026(2)
C3 0.059(2) 0.125(4) 0.0289(15) 0.0178(19) 0.0213(15) 0.042(2)
C4 0.0512(19) 0.108(3) 0.0423(17) 0.028(2) 0.0319(15) 0.041(2)
C5 0.0513(19) 0.083(2) 0.058(2) 0.0121(19) 0.0288(16) 0.0441(18)
C6 0.0431(17) 0.078(2) 0.075(2) 0.034(2) 0.0305(17) 0.0435(17)
C7 0.057(2) 0.081(2) 0.104(3) 0.058(2) 0.036(2) 0.053(2)
C8 0.064(2) 0.053(2) 0.135(4) 0.052(2) 0.034(3) 0.0372(19)
C9 0.071(3) 0.041(2) 0.126(4) 0.014(2) 0.032(3) 0.0286(18)
C10 0.059(2) 0.0330(18) 0.135(4) 0.018(2) 0.026(3) 0.0095(16)
C11 0.049(2) 0.048(2) 0.086(3) -0.0100(19) 0.011(2) -0.0035(16)
C12 0.049(2) 0.087(3) 0.052(2) -0.017(2) -0.0001(17) 0.014(2)
C13 0.0331(16) 0.122(3) 0.0284(15) 0.0118(18) -0.0040(12) 0.013(2)
C14 0.060(2) 0.156(4) 0.0359(17) 0.045(2) 0.0115(16) 0.058(3)
C15 0.056(2) 0.144(4) 0.0358(17) 0.048(2) 0.0205(15) 0.045(2)
C16 0.072(3) 0.161(5) 0.081(3) 0.096(3) 0.045(2) 0.056(3)
C17 0.059(2) 0.122(3) 0.087(3) 0.079(3) 0.046(2) 0.036(2)
C18 0.0442(17) 0.108(3) 0.064(2) 0.050(2) 0.0385(17) 0.035(2)
C19 0.0266(13) 0.081(2) 0.069(2) 0.0364(19) 0.0286(14) 0.0208(14)
C20 0.0264(13) 0.091(2) 0.0607(19) 0.0380(19) 0.0220(13) 0.0308(15)
C21 0.0267(14) 0.094(3) 0.0586(19) 0.0365(19) 0.0043(13) 0.0262(16)
C22 0.0428(17) 0.105(3) 0.078(2) 0.064(2) 0.0187(16) 0.0445(19)
C23 0.054(2) 0.133(4) 0.077(2) 0.081(3) 0.0219(18) 0.049(2)
C24 0.073(3) 0.124(4) 0.116(4) 0.102(4) 0.041(3) 0.053(3)
C25 0.066(2) 0.084(3) 0.164(5) 0.097(3) 0.047(3) 0.040(2)
C26 0.064(2) 0.056(2) 0.138(4) 0.060(3) 0.040(3) 0.0166(18)
C27 0.0479(19) 0.079(3) 0.132(4) 0.075(3) 0.039(2) 0.0175(19)
C28 0.0316(15) 0.071(2) 0.097(3) 0.042(2) 0.0236(17) 0.0038(15)
C29 0.0280(15) 0.058(2) 0.074(2) 0.0117(18) 0.0005(15) -0.0056(14)
C30 0.0270(15) 0.100(3) 0.0537(19) 0.017(2) -0.0027(13) 0.0161(17)
C31 0.0282(14) 0.103(3) 0.059(2) 0.034(2) 0.0044(13) 0.0331(17)
C32 0.0440(17) 0.106(3) 0.071(2) 0.060(2) 0.0186(16) 0.0466(19)
C33 0.055(2) 0.142(4) 0.073(2) 0.080(3) 0.0232(18) 0.054(2)
C34 0.072(3) 0.134(4) 0.105(3) 0.102(3) 0.042(2) 0.055(3)
C35 0.070(2) 0.086(3) 0.126(4) 0.083(3) 0.042(3) 0.043(2)
C36 0.063(2) 0.065(2) 0.129(4) 0.065(3) 0.043(2) 0.0238(19)
C37 0.051(2) 0.084(3) 0.117(3) 0.074(3) 0.037(2) 0.0164(19)
C38 0.0324(15) 0.069(2) 0.086(3) 0.042(2) 0.0206(16) 0.0052(15)
C39 0.0266(14) 0.0574(19) 0.064(2) 0.0165(17) 0.0028(13) -0.0017(13)
C40 0.0274(14) 0.091(3) 0.0484(18) 0.0207(19) -0.0015(13) 0.0154(16)
C41 0.0360(16) 0.113(3) 0.0278(15) 0.0203(18) -0.0038(12) 0.0135(19)
C42 0.060(2) 0.141(4) 0.0419(18) 0.052(2) 0.0135(16) 0.053(2)
C43 0.060(2) 0.140(4) 0.0395(17) 0.054(2) 0.0251(16) 0.043(2)
C44 0.068(2) 0.143(4) 0.091(3) 0.097(3) 0.046(2) 0.051(3)
C45 0.059(2) 0.115(3) 0.101(3) 0.084(3) 0.051(2) 0.036(2)
C46 0.0450(17) 0.112(3) 0.070(2) 0.059(2) 0.0413(17) 0.039(2)
C47 0.0283(14) 0.079(2) 0.075(2) 0.0370(19) 0.0301(15) 0.0200(15)
C48 0.0277(13) 0.091(3) 0.0592(19) 0.0370(19) 0.0207(13) 0.0341(16)
C49 0.0441(17) 0.077(2) 0.070(2) 0.0332(19) 0.0280(16) 0.0444(17)
C50 0.058(2) 0.086(3) 0.092(3) 0.057(2) 0.0321(19) 0.054(2)
C51 0.066(2) 0.063(2) 0.118(3) 0.057(2) 0.033(2) 0.044(2)
C52 0.071(2) 0.0407(19) 0.118(4) 0.024(2) 0.034(3) 0.0282(17)
C53 0.054(2) 0.0354(17) 0.119(4) 0.023(2) 0.025(2) 0.0100(15)
C54 0.052(2) 0.0467(19) 0.074(2) -0.0018(18) 0.0129(19) -0.0034(16)
C55 0.052(2) 0.074(2) 0.0423(18) -0.0075(17) 0.0005(15) 0.0076(18)
C56 0.057(2) 0.084(3) 0.0370(17) -0.0125(17) 0.0146(15) 0.022(2)
C57 0.060(2) 0.115(3) 0.0301(15) 0.0234(18) 0.0230(14) 0.043(2)
C58 0.0478(17) 0.094(3) 0.0419(16) 0.0253(18) 0.0303(14) 0.0335(19)
C59 0.0549(19) 0.075(2) 0.058(2) 0.0185(18) 0.0327(16) 0.0448(18)
C60 0.074(2) 0.052(2) 0.073(2) 0.0028(18) 0.037(2) 0.0321(18)

loop_
_atom_type_symbol
_atom_type_description
_atom_type_scat_dispersion_real
_atom_type_scat_dispersion_imag
_atom_type_scat_source
C C 0.0033 0.0016 'International Tables Vol C Tables 4.2.6.8 and 6.1.1.4'
H H 0.0000 0.0000 'International Tables Vol C Tables 4.2.6.8 and 6.1.1.4'
O O 0.0106 0.0060 'International Tables Vol C Tables 4.2.6.8 and 6.1.1.4'

loop_
_geom_angle_atom_site_label_1
_geom_angle_atom_site_label_2
_geom_angle_atom_site_label_3
_geom_angle
C11A O1A C10A 117.58(19)
O1A C11A C16A 123.8(2)
O1A C11A C12A 115.1(2)
C16A C11A C12A 121.1(3)
C13A C12A C11A 117.9(2)
C13A C12A C1A 123.1(2)
C11A C12A C1A 119.0(2)
C12A C13A C14A 121.4(3)
C12A C13A H13A 119.3
C14A C13A H13A 119.3
C15A C14A C13A 120.0(3)
C15A C14A H14A 120.0
C13A C14A H14A 120.0
C14A C15A C16A 120.3(3)
C14A C15A H15A 119.9
C16A C15A H15A 119.9
C15A C16A C11A 119.4(3)
C15A C16A H16A 120.3
C11A C16A H16A 120.3
C26A C1A C12A 114.0(2)
C26A C1A H1AA 108.8
C12A C1A H1AA 108.8
C26A C1A H1AB 108.8
C12A C1A H1AB 108.8
H1AA C1A H1AB 107.6
C21A O2A H2A 109.5
O2A C21A C26A 116.8(2)
O2A C21A C22A 121.5(2)
C26A C21A C22A 121.7(2)
C23A C22A C21A 118.0(2)
C23A C22A C2A 119.9(2)
C21A C22A C2A 122.1(2)
C24A C23A C22A 121.4(3)
C24A C23A H23A 119.3
C22A C23A H23A 119.3
C25A C24A C23A 119.7(3)
C25A C24A H24A 120.1
C23A C24A H24A 120.1
C24A C25A C26A 121.1(3)
C24A C25A H25A 119.4
C26A C25A H25A 119.4
C21A C26A C25A 118.0(2)
C21A C26A C1A 121.5(2)
C25A C26A C1A 120.5(2)
C36A C2A C22A 114.3(2)
C36A C2A H2AA 108.7
C22A C2A H2AA 108.7
C36A C2A H2AB 108.7
C22A C2A H2AB 108.7
H2AA C2A H2AB 107.6
C31A O3A C3A 119.5(2)
O3A C31A C36A 115.3(2)
O3A C31A C32A 123.1(3)
C36A C31A C32A 121.6(3)
C31A C32A C33A 117.2(4)
C31A C32A H32A 121.4
C33A C32A H32A 121.4
C34A C33A C32A 121.9(3)
C34A C33A H33A 119.1
C32A C33A H33A 119.1
C33A C34A C35A 119.2(3)
C33A C34A H34A 120.4
C35A C34A H34A 120.4
C34A C35A C36A 122.0(4)
C34A C35A H35A 119.0
C36A C35A H35A 119.0
C31A C36A C35A 118.1(3)
C31A C36A C2A 122.0(2)
C35A C36A C2A 119.9(3)
O3A C3A C4A 106.0(2)
O3A C3A H3AA 110.5
C4A C3A H3AA 110.5
O3A C3A H3AB 110.5
C4A C3A H3AB 110.5
H3AA C3A H3AB 108.7
C41A O4A C5A 116.9(2)
O4A C41A C46A 123.5(2)
O4A C41A C42A 115.4(2)
C46A C41A C42A 121.1(2)
C43A C42A C41A 118.0(2)
C43A C42A C6A 122.9(2)
C41A C42A C6A 119.0(2)
C42A C43A C44A 121.0(3)
C42A C43A H43A 119.5
C44A C43A H43A 119.5
C45A C44A C43A 120.1(2)
C45A C44A H44A 120.0
C43A C44A H44A 120.0
C44A C45A C46A 120.2(2)
C44A C45A H45A 119.9
C46A C45A H45A 119.9
C45A C46A C41A 119.6(3)
C45A C46A H46A 120.2
C41A C46A H46A 120.2
C3A C4A C5A 112.9(3)
C3A C4A H4AA 109.0
C5A C4A H4AA 109.0
C3A C4A H4AB 109.0
C5A C4A H4AB 109.0
H4AA C4A H4AB 107.8
C51A O5A H5A 109.5
O5A C51A C52A 122.1(2)
O5A C51A C56A 116.4(2)
C52A C51A C56A 121.5(2)
C53A C52A C51A 118.5(2)
C53A C52A C7A 118.7(2)
C51A C52A C7A 122.9(2)
C52A C53A C54A 121.2(3)
C52A C53A H53A 119.4
C54A C53A H53A 119.4
C55A C54A C53A 119.4(3)
C55A C54A H54A 120.3
C53A C54A H54A 120.3
C54A C55A C56A 121.7(2)
C54A C55A H55A 119.2
C56A C55A H55A 119.2
C55A C56A C51A 117.7(2)
C55A C56A C6A 120.6(2)
C51A C56A C6A 121.7(3)
O4A C5A C4A 107.1(2)
O4A C5A H5AA 110.3
C4A C5A H5AA 110.3
O4A C5A H5AB 110.3
C4A C5A H5AB 110.3
H5AA C5A H5AB 108.5
C61A O6A C8A 118.38(18)
O6A C61A C66A 115.9(2)
O6A C61A C62A 122.9(2)
C66A C61A C62A 121.2(2)
C63A C62A C61A 119.6(2)
C63A C62A H62A 120.2
C61A C62A H62A 120.2
C64A C63A C62A 120.6(2)
C64A C63A H63A 119.7
C62A C63A H63A 119.7
C63A C64A C65A 118.9(3)
C63A C64A H64A 120.5
C65A C64A H64A 120.5
C66A C65A C64A 121.9(3)
C66A C65A H65A 119.1
C64A C65A H65A 119.1
C65A C66A C61A 117.9(2)
C65A C66A C7A 121.0(2)
C61A C66A C7A 121.1(2)
C56A C6A C42A 115.9(2)
C56A C6A H6AA 108.3
C42A C6A H6AA 108.3
C56A C6A H6AB 108.3
C42A C6A H6AB 108.3
H6AA C6A H6AB 107.4
C66A C7A C52A 115.42(19)
C66A C7A H7AA 108.4
C52A C7A H7AA 108.4
C66A C7A H7AB 108.4
C52A C7A H7AB 108.4
H7AA C7A H7AB 107.5
O6A C8A C9A 107.0(2)
O6A C8A H8AA 110.3
C9A C8A H8AA 110.3
O6A C8A H8AB 110.3
C9A C8A H8AB 110.3
H8AA C8A H8AB 108.6
C8A C9A C10A 111.8(2)
C8A C9A H9AA 109.2
C10A C9A H9AA 109.2
C8A C9A H9AB 109.2
C10A C9A H9AB 109.2
H9AA C9A H9AB 107.9
O1A C10A C9A 107.3(2)
O1A C10A H10A 110.3
C9A C10A H10A 110.3
O1A C10A H10B 110.3
C9A C10A H10B 110.3
H10A C10A H10B 108.5
C6B C1B C2B 117.8(6)
C6B C1B C7B 120.6(5)
C2B C1B C7B 121.7(5)
C3B C2B C1B 122.3(6)
C3B C2B H2B 118.8
C1B C2B H2B 118.8
C2B C3B C4B 119.5(7)
C2B C3B H3B 120.3
C4B C3B H3B 120.3
C5B C4B C3B 118.2(8)
C5B C4B H4B 120.9
C3B C4B H4B 120.9
C4B C5B C6B 122.1(7)
C4B C5B H5B 119.0
C6B C5B H5B 119.0
C1B C6B C5B 120.2(5)
C1B C6B H6B 119.9
C5B C6B H6B 119.9
C1B C7B H7BA 109.5
C1B C7B H7BB 109.5
H7BA C7B H7BB 109.5
C1B C7B H7BC 109.5
H7BA C7B H7BC 109.5
H7BB C7B H7BC 109.5
C2C C1C C6C 120.0
C2C C1C C7C 115.6(4)
C6C C1C C7C 124.3(4)
C1C C2C C3C 120.0
C1C C2C H2C 120.0
C3C C2C H2C 120.0
C2C C3C C4C 120.0
C2C C3C H3C 120.0
C4C C3C H3C 120.0
C5C C4C C3C 120.0
C5C C4C H4C 120.0
C3C C4C H4C 120.0
C6C C5C C4C 120.0
C6C C5C H5C 120.0
C4C C5C H5C 120.0
C5C C6C C1C 120.0
C5C C6C H6CA 120.0
C1C C6C H6CA 120.0
C1C C7C H7CA 109.5
C1C C7C H7CB 109.5
H7CA C7C H7CB 109.5
C1C C7C H7CC 109.5
H7CA C7C H7CC 109.5
H7CB C7C H7CC 109.5
C6D C1D C2D 120.0
C6D C1D C7D 114.8(7)
C2D C1D C7D 125.2(7)
C3D C2D C1D 120.0
C3D C2D H2D 120.0
C1D C2D H2D 120.0
C2D C3D C4D 120.0
C2D C3D H3D 120.0
C4D C3D H3D 120.0
C5D C4D C3D 120.0
C5D C4D H4D 120.0
C3D C4D H4D 120.0
C6D C5D C4D 120.0
C6D C5D H5D 120.0
C4D C5D H5D 120.0
C1D C6D C5D 120.0
C1D C6D H6DA 120.0
C5D C6D H6DA 120.0
C1D C7D H7DA 109.5
C1D C7D H7DB 109.5
H7DA C7D H7DB 109.5
C1D C7D H7DC 109.5
H7DA C7D H7DC 109.5
H7DB C7D H7DC 109.5
C9 C1 C5 119.7(4)
C9 C1 C2 120.4(4)
C5 C1 C2 107.9(4)
C12 C2 C3 119.1(5)
C12 C2 C1 120.4(5)
C3 C2 C1 108.3(3)
C15 C3 C2 121.6(4)
C15 C3 C4 118.6(4)
C2 C3 C4 108.2(4)
C18 C4 C5 120.8(3)
C18 C4 C3 119.4(4)
C5 C4 C3 107.7(4)
C6 C5 C1 120.6(4)
C6 C5 C4 119.5(3)
C1 C5 C4 107.9(3)
C5 C6 C20 119.5(3)
C5 C6 C7 119.6(3)
C20 C6 C7 109.0(3)
C8 C7 C22 120.5(4)
C8 C7 C6 118.9(4)
C22 C7 C6 108.4(3)
C7 C8 C9 121.6(4)
C7 C8 C25 118.3(4)
C9 C8 C25 108.3(4)
C1 C9 C8 119.6(4)
C1 C9 C10 119.5(5)
C8 C9 C10 108.8(5)
C11 C10 C26 119.4(4)
C11 C10 C9 120.1(5)
C26 C10 C9 108.2(4)
C10 C11 C29 119.1(4)
C10 C11 C12 120.2(4)
C29 C11 C12 108.9(4)
C2 C12 C13 120.7(5)
C2 C12 C11 119.4(5)
C13 C12 C11 108.2(4)
C14 C13 C12 120.1(4)
C14 C13 C30 119.8(4)
C12 C13 C30 108.0(4)
C13 C14 C33 120.7(3)
C13 C14 C15 119.4(4)
C33 C14 C15 108.5(4)
C3 C15 C16 120.6(3)
C3 C15 C14 119.2(4)
C16 C15 C14 107.7(4)
C17 C16 C15 120.4(4)
C17 C16 C34 120.5(5)
C15 C16 C34 107.5(4)
C16 C17 C18 120.5(4)
C16 C17 C37 119.6(4)
C18 C17 C37 107.8(3)
C4 C18 C17 120.6(3)
C4 C18 C19 119.5(3)
C17 C18 C19 108.2(4)
C20 C19 C38 120.6(3)
C20 C19 C18 119.6(3)
C38 C19 C18 107.9(3)
C19 C20 C6 121.1(3)
C19 C20 C21 119.6(3)
C6 C20 C21 107.3(3)
C40 C21 C22 120.3(3)
C40 C21 C20 120.3(3)
C22 C21 C20 107.7(3)
C23 C22 C7 120.3(4)
C23 C22 C21 119.8(4)
C7 C22 C21 107.6(3)
C22 C23 C24 119.7(4)
C22 C23 C42 119.3(4)
C24 C23 C42 109.2(4)
C25 C24 C23 121.3(4)
C25 C24 C44 118.9(4)
C23 C24 C44 108.0(5)
C24 C25 C26 121.2(4)
C24 C25 C8 119.8(4)
C26 C25 C8 106.5(5)
C27 C26 C10 120.4(4)
C27 C26 C25 119.3(5)
C10 C26 C25 108.1(4)
C26 C27 C28 120.7(4)
C26 C27 C45 119.4(4)
C28 C27 C45 108.0(4)
C29 C28 C27 120.0(4)
C29 C28 C47 118.6(4)
C27 C28 C47 109.4(4)
C28 C29 C11 120.4(4)
C28 C29 C30 120.3(3)
C11 C29 C30 107.1(4)
C31 C30 C13 119.6(4)
C31 C30 C29 120.8(3)
C13 C30 C29 107.7(4)
C30 C31 C32 120.6(3)
C30 C31 C48 119.3(4)
C32 C31 C48 107.8(3)
C33 C32 C50 119.6(4)
C33 C32 C31 120.5(4)
C50 C32 C31 107.9(3)
C32 C33 C34 120.3(4)
C32 C33 C14 118.7(4)
C34 C33 C14 108.7(4)
C35 C34 C33 120.6(4)
C35 C34 C16 119.8(4)
C33 C34 C16 107.6(5)
C34 C35 C36 120.7(4)
C34 C35 C51 120.2(4)
C36 C35 C51 106.8(4)
C37 C36 C53 120.8(4)
C37 C36 C35 119.4(4)
C53 C36 C35 108.0(4)
C36 C37 C38 120.3(4)
C36 C37 C17 120.0(4)
C38 C37 C17 107.4(4)
C39 C38 C37 119.9(3)
C39 C38 C19 119.4(3)
C37 C38 C19 108.8(3)
C38 C39 C54 120.8(4)
C38 C39 C40 120.0(3)
C54 C39 C40 107.1(3)
C21 C40 C39 120.1(3)
C21 C40 C41 120.5(4)
C39 C40 C41 107.3(3)
C42 C41 C55 120.6(3)
C42 C41 C40 119.3(4)
C55 C41 C40 108.2(4)
C41 C42 C23 120.8(3)
C41 C42 C43 119.6(4)
C23 C42 C43 107.5(4)
C57 C43 C44 120.6(3)
C57 C43 C42 119.3(4)
C44 C43 C42 108.3(4)
C45 C44 C43 120.6(4)
C45 C44 C24 120.7(5)
C43 C44 C24 107.0(4)
C44 C45 C46 119.8(4)
C44 C45 C27 120.5(4)
C46 C45 C27 107.3(3)
C58 C46 C45 120.9(3)
C58 C46 C47 119.6(3)
C45 C46 C47 107.7(4)
C48 C47 C28 121.1(3)
C48 C47 C46 119.0(3)
C28 C47 C46 107.7(3)
C47 C48 C49 121.0(3)
C47 C48 C31 119.9(3)
C49 C48 C31 107.2(3)
C59 C49 C48 120.1(3)
C59 C49 C50 119.7(3)
C48 C49 C50 108.5(3)
C51 C50 C32 120.4(3)
C51 C50 C49 118.7(4)
C32 C50 C49 108.5(3)
C50 C51 C52 121.9(4)
C50 C51 C35 118.9(4)
C52 C51 C35 108.1(4)
C60 C52 C51 120.2(4)
C60 C52 C53 119.0(4)
C51 C52 C53 108.9(4)
C54 C53 C36 119.9(3)
C54 C53 C52 120.1(4)
C36 C53 C52 108.1(4)
C55 C54 C53 120.4(4)
C55 C54 C39 109.2(4)
C53 C54 C39 118.3(4)
C56 C55 C54 119.8(4)
C56 C55 C41 119.4(4)
C54 C55 C41 108.3(3)
C55 C56 C57 120.4(4)
C55 C56 C60 120.2(4)
C57 C56 C60 107.7(3)
C43 C57 C56 120.7(3)
C43 C57 C58 118.9(4)
C56 C57 C58 108.4(4)
C46 C58 C59 120.4(3)
C46 C58 C57 119.2(4)
C59 C58 C57 108.3(3)
C49 C59 C58 120.0(3)
C49 C59 C60 120.9(4)
C58 C59 C60 107.2(3)
C52 C60 C56 120.4(4)
C52 C60 C59 118.7(4)
C56 C60 C59 108.4(4)

loop_
_geom_bond_atom_site_label_1
_geom_bond_atom_site_label_2
_geom_bond_distance
O1A C11A 1.363(3)
O1A C10A 1.432(3)
C11A C16A 1.392(4)
C11A C12A 1.404(4)
C12A C13A 1.379(4)
C12A C1A 1.520(4)
C13A C14A 1.389(5)
C13A H13A 0.9500
C14A C15A 1.378(5)
C14A H14A 0.9500
C15A C16A 1.381(5)
C15A H15A 0.9500
C16A H16A 0.9500
C1A C26A 1.504(4)
C1A H1AA 0.9900
C1A H1AB 0.9900
O2A C21A 1.370(3)
O2A H2A 0.8400
C21A C26A 1.396(4)
C21A C22A 1.398(4)
C22A C23A 1.389(4)
C22A C2A 1.517(4)
C23A C24A 1.381(4)
C23A H23A 0.9500
C24A C25A 1.377(4)
C24A H24A 0.9500
C25A C26A 1.397(4)
C25A H25A 0.9500
C2A C36A 1.496(4)
C2A H2AA 0.9900
C2A H2AB 0.9900
O3A C31A 1.388(3)
O3A C3A 1.443(4)
C31A C36A 1.389(4)
C31A C32A 1.392(4)
C32A C33A 1.421(6)
C32A H32A 0.9500
C33A C34A 1.363(6)
C33A H33A 0.9500
C34A C35A 1.366(5)
C34A H34A 0.9500
C35A C36A 1.400(4)
C35A H35A 0.9500
C3A C4A 1.496(5)
C3A H3AA 0.9900
C3A H3AB 0.9900
O4A C41A 1.376(3)
O4A C5A 1.433(4)
C41A C46A 1.389(3)
C41A C42A 1.399(4)
C42A C43A 1.383(4)
C42A C6A 1.523(3)
C43A C44A 1.398(3)
C43A H43A 0.9500
C44A C45A 1.369(4)
C44A H44A 0.9500
C45A C46A 1.384(4)
C45A H45A 0.9500
C46A H46A 0.9500
C4A C5A 1.519(4)
C4A H4AA 0.9900
C4A H4AB 0.9900
O5A C51A 1.367(3)
O5A H5A 0.8400
C51A C52A 1.398(4)
C51A C56A 1.407(3)
C52A C53A 1.382(4)
C52A C7A 1.527(3)
C53A C54A 1.385(4)
C53A H53A 0.9500
C54A C55A 1.382(4)
C54A H54A 0.9500
C55A C56A 1.386(4)
C55A H55A 0.9500
C56A C6A 1.502(4)
C5A H5AA 0.9900
C5A H5AB 0.9900
O6A C61A 1.376(3)
O6A C8A 1.436(3)
C61A C66A 1.391(4)
C61A C62A 1.393(3)
C62A C63A 1.380(4)
C62A H62A 0.9500
C63A C64A 1.379(4)
C63A H63A 0.9500
C64A C65A 1.398(4)
C64A H64A 0.9500
C65A C66A 1.380(4)
C65A H65A 0.9500
C66A C7A 1.520(3)
C6A H6AA 0.9900
C6A H6AB 0.9900
C7A H7AA 0.9900
C7A H7AB 0.9900
C8A C9A 1.503(4)
C8A H8AA 0.9900
C8A H8AB 0.9900
C9A C10A 1.504(4)
C9A H9AA 0.9900
C9A H9AB 0.9900
C10A H10A 0.9900
C10A H10B 0.9900
C1B C6B 1.369(6)
C1B C2B 1.383(7)
C1B C7B 1.467(7)
C2B C3B 1.378(10)
C2B H2B 0.9500
C3B C4B 1.385(11)
C3B H3B 0.9500
C4B C5B 1.370(10)
C4B H4B 0.9500
C5B C6B 1.384(8)
C5B H5B 0.9500
C6B H6B 0.9500
C7B H7BA 0.9800
C7B H7BB 0.9800
C7B H7BC 0.9800
C1C C2C 1.397(3)
C1C C6C 1.398(3)
C1C C7C 1.486(8)
C2C C3C 1.397(3)
C2C H2C 0.9500
C3C C4C 1.397(3)
C3C H3C 0.9500
C4C C5C 1.397(3)
C4C H4C 0.9500
C5C C6C 1.397(3)
C5C H5C 0.9500
C6C H6CA 0.9500
C7C H7CA 0.9800
C7C H7CB 0.9800
C7C H7CC 0.9800
C1D C6D 1.372(4)
C1D C2D 1.373(4)
C1D C7D 1.458(10)
C2D C3D 1.372(4)
C2D H2D 0.9500
C3D C4D 1.372(4)
C3D H3D 0.9500
C4D C5D 1.372(4)
C4D H4D 0.9500
C5D C6D 1.372(4)
C5D H5D 0.9500
C6D H6DA 0.9500
C7D H7DA 0.9800
C7D H7DB 0.9800
C7D H7DC 0.9800
C1 C9 1.384(7)
C1 C5 1.444(6)
C1 C2 1.469(6)
C2 C12 1.397(5)
C2 C3 1.419(7)
C3 C15 1.384(6)
C3 C4 1.470(5)
C4 C18 1.371(6)
C4 C5 1.450(6)
C5 C6 1.389(5)
C6 C20 1.431(5)
C6 C7 1.439(5)
C7 C8 1.396(6)
C7 C22 1.435(6)
C8 C9 1.419(7)
C8 C25 1.480(6)
C9 C10 1.456(6)
C10 C11 1.419(7)
C10 C26 1.436(7)
C11 C29 1.435(5)
C11 C12 1.445(7)
C12 C13 1.426(7)
C13 C14 1.394(6)
C13 C30 1.457(5)
C14 C33 1.434(6)
C14 C15 1.454(5)
C15 C16 1.436(7)
C16 C17 1.353(6)
C16 C34 1.479(6)
C17 C18 1.436(6)
C17 C37 1.471(6)
C18 C19 1.454(5)
C19 C20 1.377(5)
C19 C38 1.439(5)
C20 C21 1.462(5)
C21 C40 1.352(5)
C21 C22 1.457(5)
C22 C23 1.395(5)
C23 C24 1.423(6)
C23 C42 1.435(6)
C24 C25 1.372(7)
C24 C44 1.475(6)
C25 C26 1.469(6)
C26 C27 1.384(6)
C27 C28 1.416(6)
C27 C45 1.481(6)
C28 C29 1.397(5)
C28 C47 1.446(5)
C29 C30 1.459(6)
C30 C31 1.359(6)
C31 C32 1.450(5)
C31 C48 1.472(5)
C32 C33 1.396(5)
C32 C50 1.421(5)
C33 C34 1.424(6)
C34 C35 1.347(6)
C35 C36 1.464(6)
C35 C51 1.469(6)
C36 C37 1.382(6)
C36 C53 1.437(6)
C37 C38 1.437(5)
C38 C39 1.390(5)
C39 C54 1.455(5)
C39 C40 1.457(5)
C40 C41 1.459(5)
C41 C42 1.382(6)
C41 C55 1.443(6)
C42 C43 1.461(5)
C43 C57 1.390(6)
C43 C44 1.438(6)
C44 C45 1.356(6)
C45 C46 1.451(5)
C46 C58 1.373(5)
C46 C47 1.463(5)
C47 C48 1.379(5)
C48 C49 1.420(5)
C49 C59 1.380(5)
C49 C50 1.460(5)
C50 C51 1.387(5)
C51 C52 1.420(6)
C52 C60 1.394(6)
C52 C53 1.446(5)
C53 C54 1.421(6)
C54 C55 1.418(6)
C55 C56 1.395(5)
C56 C57 1.422(6)
C56 C60 1.457(6)
C57 C58 1.468(5)
C58 C59 1.434(5)
C59 C60 1.461(5)

loop_
_geom_hbond_atom_site_label_D
_geom_hbond_atom_site_label_H
_geom_hbond_atom_site_label_A
_geom_hbond_distance_DH
_geom_hbond_distance_HA
_geom_hbond_distance_DA
_geom_hbond_angle_DHA
O2A H2A O3A 0.84 1.96 2.774(3) 164.1
O5A H5A O6A 0.84 1.96 2.798(3) 177.1

loop_
_geom_torsion_atom_site_label_1
_geom_torsion_atom_site_label_2
_geom_torsion_atom_site_label_3
_geom_torsion_atom_site_label_4
_geom_torsion
C10A O1A C11A C12A 169.7(2)
C10A O1A C11A C16A -10.4(4)
O1A C11A C12A C13A -179.2(2)
O1A C11A C12A C1A 2.9(3)
C16A C11A C12A C13A 0.9(4)
C16A C11A C12A C1A -177.0(2)
C11A C12A C13A C14A -1.2(5)
C1A C12A C13A C14A 176.5(3)
C12A C13A C14A C15A 1.0(6)
C13A C14A C15A C16A -0.4(6)
O1A C11A C16A C15A 179.8(3)
C12A C11A C16A C15A -0.3(5)
C14A C15A C16A C11A 0.1(5)
C11A C12A C1A C26A -175.7(2)
C13A C12A C1A C26A 6.5(4)
O2A C21A C22A C23A -178.9(3)
O2A C21A C22A C2A 1.3(4)
C26A C21A C22A C23A -0.6(4)
C26A C21A C22A C2A 179.7(2)
C21A C22A C23A C24A -0.7(4)
C2A C22A C23A C24A 179.1(3)
C22A C23A C24A C25A 0.8(5)
C23A C24A C25A C26A 0.3(5)
C12A C1A C26A C21A 98.7(3)
C12A C1A C26A C25A -79.1(3)
O2A C21A C26A C1A 2.1(4)
O2A C21A C26A C25A -179.9(2)
C22A C21A C26A C1A -176.3(2)
C22A C21A C26A C25A 1.6(4)
C24A C25A C26A C1A 176.5(3)
C24A C25A C26A C21A -1.5(4)
C21A C22A C2A C36A 89.0(3)
C23A C22A C2A C36A -90.8(3)
C3A O3A C31A C32A 2.6(4)
C3A O3A C31A C36A -176.2(2)
O3A C31A C32A C33A 179.4(3)
C36A C31A C32A C33A -1.9(4)
C31A C32A C33A C34A 0.2(5)
C32A C33A C34A C35A 0.8(5)
C33A C34A C35A C36A -0.2(5)
C22A C2A C36A C31A -97.0(3)
C22A C2A C36A C35A 83.6(3)
O3A C31A C36A C2A 1.8(4)
O3A C31A C36A C35A -178.8(2)
C32A C31A C36A C2A -177.0(3)
C32A C31A C36A C35A 2.4(4)
C34A C35A C36A C2A 178.1(3)
C34A C35A C36A C31A -1.3(4)
C31A O3A C3A C4A 173.9(2)
C5A O4A C41A C42A 172.5(2)
C5A O4A C41A C46A -8.0(4)
O4A C41A C42A C43A -179.7(2)
O4A C41A C42A C6A 2.3(3)
C46A C41A C42A C43A 0.8(4)
C46A C41A C42A C6A -177.2(2)
C41A C42A C43A C44A -1.3(4)
C6A C42A C43A C44A 176.7(2)
C42A C43A C44A C45A 0.2(4)
C43A C44A C45A C46A 1.3(4)
O4A C41A C46A C45A -178.8(2)
C42A C41A C46A C45A 0.7(4)
C44A C45A C46A C41A -1.8(4)
O3A C3A C4A C5A 179.3(2)
O5A C51A C52A C53A -179.6(2)
O5A C51A C52A C7A -1.1(3)
C56A C51A C52A C53A -0.2(3)
C56A C51A C52A C7A 178.3(2)
C51A C52A C53A C54A -0.6(3)
C7A C52A C53A C54A -179.1(2)
C52A C53A C54A C55A 0.2(4)
C53A C54A C55A C56A 0.9(4)
O5A C51A C56A C55A -179.3(2)
O5A C51A C56A C6A -2.4(3)
C52A C51A C56A C55A 1.3(3)
C52A C51A C56A C6A 178.2(2)
C54A C55A C56A C51A -1.7(3)
C54A C55A C56A C6A -178.6(2)
C41A O4A C5A C4A -173.0(2)
C3A C4A C5A O4A -67.7(3)
C8A O6A C61A C62A -1.2(3)
C8A O6A C61A C66A -179.3(2)
O6A C61A C62A C63A -179.0(2)
C66A C61A C62A C63A -1.0(4)
C61A C62A C63A C64A -0.1(4)
C62A C63A C64A C65A 1.2(4)
C63A C64A C65A C66A -1.2(4)
O6A C61A C66A C65A 179.1(2)
O6A C61A C66A C7A 1.5(3)
C62A C61A C66A C65A 1.0(3)
C62A C61A C66A C7A -176.6(2)
C64A C65A C66A C61A 0.1(4)
C64A C65A C66A C7A 177.7(2)
C41A C42A C6A C56A -178.4(2)
C43A C42A C6A C56A 3.7(4)
C51A C56A C6A C42A 103.8(3)
C55A C56A C6A C42A -79.4(3)
C51A C52A C7A C66A 91.9(3)
C53A C52A C7A C66A -89.6(3)
C61A C66A C7A C52A -93.5(3)
C65A C66A C7A C52A 88.9(3)
C61A O6A C8A C9A 178.1(2)
O6A C8A C9A C10A -177.4(2)
C11A O1A C10A C9A -169.3(2)
C8A C9A C10A O1A -68.2(3)
